data_7046586
loop_
_publ_author_name
'Hickson, James R.'
'Horsewill, Samuel J.'
'Bamforth, Christopher'
'McGuire, Jake'
'Wilson, Claire'
'Sproules, Stephen'
'Farnaby, Joy H.'

_publ_section_title
;
 The modular synthesis of rare earth-transition metal heterobimetallic
 complexes utilizing a redox-active ligand.
;
_journal_issue 31
_journal_name_full 'Dalton transactions (Cambridge, England : 2003)'
_journal_page_first 10692
_journal_page_last 10701
_journal_paper_doi 10.1039/c8dt01262h
_journal_volume 47
_journal_year 2018
_chemical_formula_moiety 'C27 H9 F18 Gd N2 O8, C7 H8'
_chemical_formula_sum 'C34 H17 F18 Gd N2 O8'
_chemical_formula_weight 1080.74
_space_group_crystal_system monoclinic
_space_group_IT_number 14
_space_group_name_Hall '-P 2ybc'
_space_group_name_H-M_alt 'P 1 21/c 1'
_symmetry_space_group_name_Hall '-P 2ybc'
_symmetry_space_group_name_H-M 'P 1 21/c 1'
_atom_sites_solution_hydrogens geom
_atom_sites_solution_primary dual
_audit_creation_date 2018-03-23
_audit_creation_method
;
Olex2 1.2
(compiled 2017.08.10 svn.r3458 for OlexSys, GUI svn.r5381)
;
_audit_update_record
;
2018-03-26 deposited with the CCDC.
2018-06-04 downloaded from the CCDC.
;
_cell_angle_alpha 90
_cell_angle_beta 103.338(15)
_cell_angle_gamma 90
_cell_formula_units_Z 4
_cell_length_a 12.9683(18)
_cell_length_b 16.576(3)
_cell_length_c 18.018(2)
_cell_measurement_reflns_used 2420
_cell_measurement_temperature 100(2)
_cell_measurement_theta_max 56.2240
_cell_measurement_theta_min 3.4910
_cell_volume 3768.7(10)
_computing_cell_refinement 'CrysAlisPro 1.171.39.34b (Rigaku OD, 2017)'
_computing_data_collection 'CrysAlisPro 1.171.39.34b (Rigaku OD, 2017)'
_computing_data_reduction 'CrysAlisPro 1.171.39.34b (Rigaku OD, 2017)'
_computing_molecular_graphics 'Olex2 (Dolomanov et al., 2009)'
_computing_publication_material 'Olex2 (Dolomanov et al., 2009)'
_computing_structure_refinement 'ShelXL (Sheldrick, 2015)'
_computing_structure_solution 'ShelXT (Sheldrick, 2015)'
_diffrn_ambient_environment N~2~
_diffrn_ambient_temperature 100(2)
_diffrn_detector 'hybrid pixel detector'
_diffrn_detector_area_resol_mean 10
_diffrn_detector_dtime 0.000
_diffrn_detector_type 'Rigaku, HyPix 6000'
_diffrn_measured_fraction_theta_full 0.981
_diffrn_measured_fraction_theta_max 0.979
_diffrn_measurement_details
;
List of Runs (angles in degrees, time in seconds):

  # Type    Start    End  Width  t~exp~   \w     \q     \k     \f   Frames
#--------------------------------------------------------------------------
  1  \w    -74.00 -48.00   0.50   28.00    --  -90.00  34.00-130.00   52
  2  \w    -42.00  -4.00   0.50   28.00    --  -90.00  34.00-130.00   76
  3  \w   -178.00-108.00   0.50   28.00    --  -90.00  34.00-130.00  140
  4  \w     39.00  65.00   0.50    7.00    --    0.00  34.00-130.00   52
  5  \w    -87.00  88.00   0.50    7.00    --    0.00  60.00-150.00  350
  6  \w    -82.00 -56.00   0.50    7.00    --    0.00  34.00-130.00   52
  7  \w    -19.00   6.00   0.50   28.00    --    5.00  34.00-130.00   50
  8  \w   -165.00-139.00   0.50   28.00    --  -90.00  60.00 120.00   52
  9  \w   -124.00 -97.00   0.50   28.00    --  -90.00  60.00 150.00   54
 10  \w   -172.00  -1.00   0.50   28.00    --  -90.00  29.00  90.00  342
 11  \w   -176.00-135.00   0.50   28.00    --  -90.00  29.00   0.00   82
 12  \w    -70.00 -44.00   0.50   28.00    --  -90.00  57.00 -30.00   52
 13  \w   -113.00  -8.00   0.50   28.00    --  -90.00  29.00   0.00  210
 14  \w    -44.00 -10.00   0.50   28.00    --  -90.00  60.00 150.00   68
 15  \w   -132.00  -2.00   0.50   28.00    --  -90.00  60.00 120.00  260
 16  \w    -69.00 -20.00   0.50   28.00    --  -90.00  29.00 -60.00   98
 17  \w   -161.00-108.00   0.50   28.00    --  -90.00  29.00 -60.00  106
 18  \w    -92.00 -66.00   0.50   28.00    --  -90.00  60.00 150.00   52
 19  \w   -178.00-100.00   0.50   28.00    --  -90.00  57.00 -30.00  156
;
_diffrn_measurement_device 'four-circle diffractometer'
_diffrn_measurement_device_details 'Rigaku, AFC11 quarter \c goniometer'
_diffrn_measurement_device_type 'XtaLAB AFC11 (RCD3): quarter-chi single'
_diffrn_measurement_method '\w scans'
_diffrn_measurement_specimen_support 'MiTeGen loops'
_diffrn_orient_matrix_type 'CrysAlisPro convention (1999,Acta A55,543-557)'
_diffrn_orient_matrix_UB_11 -0.1075678000
_diffrn_orient_matrix_UB_12 0.0403295000
_diffrn_orient_matrix_UB_13 -0.0343481000
_diffrn_orient_matrix_UB_21 -0.0447406000
_diffrn_orient_matrix_UB_22 -0.0339650000
_diffrn_orient_matrix_UB_23 0.0656390000
_diffrn_orient_matrix_UB_31 0.0363981000
_diffrn_orient_matrix_UB_32 0.0766074000
_diffrn_orient_matrix_UB_33 0.0471983000
_diffrn_radiation_collimation 'Varimax focusing mirrors'
_diffrn_radiation_monochromator mirror
_diffrn_radiation_probe x-ray
_diffrn_radiation_type CuK\a
_diffrn_radiation_wavelength 1.54178
_diffrn_reflns_av_R_equivalents 0.2149
_diffrn_reflns_av_unetI/netI 0.2252
_diffrn_reflns_Laue_measured_fraction_full 0.981
_diffrn_reflns_Laue_measured_fraction_max 0.979
_diffrn_reflns_limit_h_max 15
_diffrn_reflns_limit_h_min -15
_diffrn_reflns_limit_k_max 18
_diffrn_reflns_limit_k_min -19
_diffrn_reflns_limit_l_max 21
_diffrn_reflns_limit_l_min -21
_diffrn_reflns_number 24190
_diffrn_reflns_point_group_measured_fraction_full 0.981
_diffrn_reflns_point_group_measured_fraction_max 0.979
_diffrn_reflns_theta_full 67.679
_diffrn_reflns_theta_max 68.245
_diffrn_reflns_theta_min 3.502
_diffrn_source 'Rotating anode'
_diffrn_source_current 30.0
_diffrn_source_power 1.2
_diffrn_source_target Cu
_diffrn_source_type 'Rigaku 007 HF'
_diffrn_source_voltage 40.0
_diffrn_standards_number 0
_exptl_absorpt_coefficient_mu 12.716
_exptl_absorpt_correction_T_max 1.00000
_exptl_absorpt_correction_T_min 0.40183
_exptl_absorpt_correction_type multi-scan
_exptl_absorpt_process_details
;
CrysAlisPro 1.171.39.34b (Rigaku Oxford Diffraction, 2017)
Empirical absorption correction using spherical harmonics,
 implemented in SCALE3 ABSPACK scaling algorithm.
;
_exptl_crystal_colour colourless
_exptl_crystal_colour_primary colourless
_exptl_crystal_density_diffrn 1.905
_exptl_crystal_description block
_exptl_crystal_F_000 2100
_exptl_crystal_size_max 0.05
_exptl_crystal_size_mid 0.05
_exptl_crystal_size_min 0.03
_refine_diff_density_max 1.311
_refine_diff_density_min -0.776
_refine_diff_density_rms 0.145
_refine_ls_extinction_method none
_refine_ls_goodness_of_fit_ref 0.987
_refine_ls_hydrogen_treatment constr
_refine_ls_matrix_type full
_refine_ls_number_parameters 526
_refine_ls_number_reflns 6759
_refine_ls_number_restraints 219
_refine_ls_restrained_S_all 0.990
_refine_ls_R_factor_all 0.2532
_refine_ls_R_factor_gt 0.1180
_refine_ls_shift/su_max 0.001
_refine_ls_shift/su_mean 0.000
_refine_ls_structure_factor_coef Fsqd
_refine_ls_weighting_details 'w=1/[\s^2^(Fo^2^)+(0.1980P)^2^] where P=(Fo^2^+2Fc^2^)/3'
_refine_ls_weighting_scheme calc
_refine_ls_wR_factor_gt 0.2952
_refine_ls_wR_factor_ref 0.3797
_reflns_Friedel_coverage 0.000
_reflns_number_gt 2780
_reflns_number_total 6759
_reflns_threshold_expression 'I > 2\s(I)'
_cod_data_source_file c8dt01262h2.cif
_cod_data_source_block 2b
_cod_depositor_comments 'Adding full bibliography for 7046585--7046591.cif.'
_cod_original_cell_volume 3768.9(10)
_cod_database_code 7046586
_shelx_shelxl_version_number 2018/1
_chemical_oxdiff_formula 'C27 H9 N2 O8 F18 Gd'
_chemical_oxdiff_usercomment SHOI-015
_shelx_space_group_comment
;
The symmetry employed for this shelxl refinement is uniquely defined
by the following loop, which should always be used as a source of
symmetry information in preference to the above space-group names.
They are only intended as comments.
;
_shelx_estimated_absorpt_t_max 0.702
_shelx_estimated_absorpt_t_min 0.569
_reflns_odcompleteness_completeness 97.88
_reflns_odcompleteness_iscentric 1
_reflns_odcompleteness_theta 68.13
_olex2_refinement_description
;
1. Fixed Uiso
 At 1.2 times of:
  All C(H) groups
 At 1.5 times of:
  All C(H,H,H) groups
2. Restrained distances
 F17A-C27 \\sim F17-C27 \\sim F16A-C27 \\sim F16-C27 \\sim F18A-C27 \\sim
F18-C27
 with sigma of 0.02
 F12A-C22 \\sim F11A-C22 \\sim F12-C22 \\sim F10-C22 \\sim F11-C22 \\sim
F10A-C22 \\sim C23-F13 \\sim C23-
 F15 \\sim C23-F14 \\sim F17-C27 \\sim F18-C27 \\sim F16-C27 \\sim F13-C23
\\sim F14-C23 \\sim F15-C23 ~
 C23-F14A \\sim C23-F13A \\sim C23-F15A
 with sigma of 0.02
 F18-F16 \\sim F17-F16 \\sim F18-F17 \\sim F18A-F16A \\sim F18A-F17A \\sim
F16A-F17A \\sim F13-F15 ~
 F13-F14 \\sim F15-F14 \\sim F14A-F13A \\sim F14A-F15A \\sim F13A-F15A
 with sigma of 0.02
3. Others
 Sof(F10A)=Sof(F11A)=Sof(F12A)=1-FVAR(1)
 Sof(F10)=Sof(F11)=Sof(F12)=FVAR(1)
 Sof(F16A)=Sof(F17A)=Sof(F18A)=1-FVAR(2)
 Sof(F16)=Sof(F17)=Sof(F18)=FVAR(2)
 Sof(F13A)=Sof(F14A)=Sof(F15A)=1-FVAR(3)
 Sof(F13)=Sof(F14)=Sof(F15)=FVAR(3)
 Fixed Sof: C2S(0.5) H2S(0.5) C3S(0.5) H3S(0.5) C4S(0.5) H4S(0.5) C5S(0.5)
 H5S(0.5) C6S(0.5) H6S(0.5) C1S(0.5) C7S(0.5) H7SA(0.5) H7SB(0.5) H7SC(0.5)
 C3T(0.5) H3T(0.5) C2T(0.5) H2T(0.5) C1T(0.5) C6T(0.5) H6T(0.5) C5T(0.5)
 H5T(0.5) C4T(0.5) H4T(0.5) C7T(0.5) H7TA(0.5) H7TB(0.5) H7TC(0.5)
4.a Me refined with riding coordinates:
 C7S(H7SA,H7SB,H7SC), C7T(H7TA,H7TB,H7TC)
4.b Aromatic/amide H refined with riding coordinates:
 C1(H1), C2(H2), C3(H3), C8(H8), C9(H9), C10(H10), C15(H15), C20(H20),
 C25(H25), C2S(H2S), C3S(H3S), C4S(H4S), C5S(H5S), C6S(H6S), C3T(H3T), C2T(H2T),
  C6T(H6T), C5T(H5T), C4T(H4T)
4.c Fitted hexagon refined as free rotating group:
 C2S(C3S,C4S,C5S,C6S,C1S), C3T(C2T,C1T,C6T,C5T,C4T)
;
_olex2_submission_special_instructions 'No special instructions were received'
_oxdiff_exptl_absorpt_empirical_details
;
Empirical correction (ABSPACK) includes:
- Absorption correction using spherical harmonics
- Frame scaling
;
_oxdiff_exptl_absorpt_empirical_full_max 3.373
_oxdiff_exptl_absorpt_empirical_full_min 0.295

loop_
_space_group_symop_operation_xyz
'x, y, z'
'-x, y+1/2, -z+1/2'
'-x, -y, -z'
'x, -y-1/2, z-1/2'

loop_
_atom_site_label
_atom_site_type_symbol
_atom_site_fract_x
_atom_site_fract_y
_atom_site_fract_z
_atom_site_U_iso_or_equiv
_atom_site_adp_type
_atom_site_occupancy
_atom_site_site_symmetry_order
_atom_site_calc_flag
_atom_site_refinement_flags_posn
_atom_site_refinement_flags_occupancy
_atom_site_disorder_assembly
_atom_site_disorder_group
Gd1 Gd 0.32331(9) 0.22990(8) 0.26318(6) 0.0723(5) Uani 1 1 d . . . .
F1 F 0.6374(11) 0.3582(11) 0.2019(8) 0.125(5) Uani 1 1 d . . . .
F2 F 0.6777(11) 0.2330(9) 0.1975(8) 0.114(5) Uani 1 1 d . . . .
F3 F 0.7604(10) 0.3068(8) 0.2915(7) 0.101(4) Uani 1 1 d . . . .
F4 F 0.5559(14) 0.2136(9) 0.5345(7) 0.127(5) Uani 1 1 d . . . .
F5 F 0.6586(13) 0.3063(11) 0.5203(7) 0.139(6) Uani 1 1 d . . . .
F6 F 0.5003(13) 0.3323(10) 0.5180(7) 0.138(6) Uani 1 1 d . . . .
F7 F 0.1237(12) 0.0328(10) 0.3711(8) 0.134(6) Uani 1 1 d . . . .
F8 F 0.2663(13) -0.0370(9) 0.3880(8) 0.117(5) Uani 1 1 d . . . .
F9 F 0.1291(12) -0.0689(10) 0.3011(8) 0.128(5) Uani 1 1 d . . . .
F10 F 0.317(2) -0.0454(15) 0.0857(13) 0.116(9) Uiso 0.61(3) 1 d D P A 1
F11 F 0.1675(15) 0.0101(17) 0.0402(11) 0.100(8) Uiso 0.61(3) 1 d D P A 1
F12 F 0.311(2) 0.0683(12) 0.0347(11) 0.091(7) Uiso 0.61(3) 1 d D P A 1
F13 F 0.1274(12) 0.3405(12) 0.4435(10) 0.097(7) Uiso 0.65(2) 1 d D P B 1
F14 F -0.0338(12) 0.3305(13) 0.3810(10) 0.103(8) Uiso 0.65(2) 1 d D P B 1
F15 F 0.0534(19) 0.2274(11) 0.4304(15) 0.155(12) Uiso 0.65(2) 1 d D P B 1
F16 F -0.0253(18) 0.2545(14) 0.0668(13) 0.134(10) Uiso 0.65(3) 1 d D P C 1
F17 F -0.1295(12) 0.2195(14) 0.1344(9) 0.082(6) Uiso 0.65(3) 1 d D P C 1
F18 F -0.0201(19) 0.1341(12) 0.1082(16) 0.166(12) Uiso 0.65(3) 1 d D P C 1
O1 O 0.5239(13) 0.6055(9) 0.1936(8) 0.101(5) Uani 1 1 d . . . .
O2 O 0.4427(13) 0.5539(10) 0.0484(9) 0.113(5) Uani 1 1 d . . . .
O3 O 0.4951(12) 0.2549(9) 0.2468(8) 0.083(4) Uani 1 1 d . . . .
O4 O 0.4358(8) 0.2484(7) 0.3858(6) 0.065(4) Uani 1 1 d . . . .
O5 O 0.2626(11) 0.1142(10) 0.3113(8) 0.087(4) Uani 1 1 d . . . .
O6 O 0.3166(10) 0.1286(10) 0.1691(6) 0.078(4) Uani 1 1 d . . . .
O7 O 0.2036(11) 0.2745(8) 0.3346(6) 0.079(4) Uani 1 1 d . . . .
O8 O 0.1459(12) 0.2224(9) 0.1827(6) 0.084(4) Uani 1 1 d . . . .
N1 N 0.3514(11) 0.3832(9) 0.2829(8) 0.064(4) Uani 1 1 d . . . .
N2 N 0.3168(12) 0.3146(12) 0.1455(9) 0.074(5) Uani 1 1 d . . . .
C1 C 0.3640(17) 0.4184(16) 0.3517(14) 0.090(7) Uani 1 1 d . . . .
H1 H 0.343552 0.388401 0.390923 0.109 Uiso 1 1 calc R . . .
C2 C 0.4041(17) 0.4946(17) 0.3695(12) 0.092(7) Uani 1 1 d . . . .
H2 H 0.407161 0.517722 0.418222 0.110 Uiso 1 1 calc R . . .
C3 C 0.4392(18) 0.5354(14) 0.3148(12) 0.088(6) Uani 1 1 d . . . .
H3 H 0.471343 0.586739 0.326339 0.105 Uiso 1 1 calc R . . .
C4 C 0.4290(14) 0.5041(12) 0.2436(10) 0.064(5) Uani 1 1 d . . . .
C5 C 0.4643(16) 0.5449(14) 0.1809(13) 0.076(6) Uani 1 1 d . . . .
C6 C 0.4317(15) 0.5096(16) 0.1004(12) 0.085(7) Uani 1 1 d . . . .
C7 C 0.3823(16) 0.4302(15) 0.0908(13) 0.089(7) Uani 1 1 d . . . .
C8 C 0.3530(16) 0.4021(16) 0.0174(11) 0.081(6) Uani 1 1 d . . . .
H8 H 0.366154 0.431806 -0.024586 0.097 Uiso 1 1 calc R . . .
C9 C 0.301(2) 0.3248(18) 0.0080(12) 0.101(8) Uani 1 1 d . . . .
H9 H 0.276320 0.300988 -0.040792 0.121 Uiso 1 1 calc R . . .
C10 C 0.2895(15) 0.2864(14) 0.0754(11) 0.080(6) Uani 1 1 d . . . .
H10 H 0.258384 0.234267 0.069587 0.096 Uiso 1 1 calc R . . .
C11 C 0.3603(15) 0.3875(16) 0.1527(10) 0.080(7) Uani 1 1 d . . . .
C12 C 0.3803(15) 0.4284(14) 0.2306(10) 0.075(6) Uani 1 1 d . . . .
C13 C 0.6645(18) 0.2933(17) 0.2463(14) 0.087(7) Uani 1 1 d . . . .
C14 C 0.5826(18) 0.2734(13) 0.2902(12) 0.077(6) Uani 1 1 d . . . .
C15 C 0.6071(15) 0.2821(14) 0.3657(12) 0.096(8) Uani 1 1 d . . . .
H15 H 0.676576 0.298544 0.390752 0.115 Uiso 1 1 calc R . . .
C16 C 0.5315(17) 0.2674(11) 0.4089(10) 0.066(5) Uani 1 1 d . . . .
C17 C 0.564(2) 0.2806(14) 0.4952(16) 0.088(7) Uani 1 1 d . . . .
C18 C 0.187(2) -0.0064(19) 0.3368(14) 0.105(9) Uani 1 1 d . . . .
C19 C 0.2221(17) 0.0484(18) 0.2813(13) 0.093(7) Uani 1 1 d . . . .
C20 C 0.2181(17) 0.0193(15) 0.2066(12) 0.093(7) Uani 1 1 d . . . .
H20 H 0.181906 -0.029675 0.190417 0.112 Uiso 1 1 calc R . . .
C21 C 0.2664(16) 0.0613(15) 0.1560(13) 0.081(6) Uani 1 1 d . . . .
C22 C 0.2655(14) 0.0239(11) 0.0793(11) 0.091(7) Uani 1 1 d D . . .
C23 C 0.0605(13) 0.2979(11) 0.3932(11) 0.115(9) Uani 1 1 d D . . .
C24 C 0.101(2) 0.2723(16) 0.3261(12) 0.100(8) Uani 1 1 d . . . .
C25 C 0.025(2) 0.2498(15) 0.2609(14) 0.114(9) Uani 1 1 d . . . .
H25 H -0.048314 0.249508 0.261354 0.137 Uiso 1 1 calc R . . .
C26 C 0.057(2) 0.2284(15) 0.1968(13) 0.099(8) Uani 1 1 d . . . .
C27 C -0.0316(16) 0.2100(12) 0.1266(12) 0.126(10) Uiso 1 1 d D . . .
F10A F 0.359(2) -0.010(3) 0.083(2) 0.118(14) Uiso 0.39(3) 1 d D P A 2
F11A F 0.250(4) 0.0784(19) 0.0247(17) 0.112(14) Uiso 0.39(3) 1 d D P A 2
F12A F 0.200(2) -0.0383(17) 0.0618(15) 0.077(11) Uiso 0.39(3) 1 d D P A 2
F13A F 0.055(3) 0.3796(14) 0.3827(19) 0.121(16) Uiso 0.35(2) 1 d D P B 2
F14A F -0.0376(15) 0.278(2) 0.3941(17) 0.100(13) Uiso 0.35(2) 1 d D P B 2
F15A F 0.1194(17) 0.2905(18) 0.4621(11) 0.067(10) Uiso 0.35(2) 1 d D P B 2
F16A F -0.069(5) 0.2816(18) 0.100(3) 0.29(5) Uiso 0.35(3) 1 d D P C 2
F17A F -0.113(3) 0.171(3) 0.1423(18) 0.105(15) Uiso 0.35(3) 1 d D P C 2
F18A F -0.006(2) 0.172(2) 0.0696(15) 0.078(12) Uiso 0.35(3) 1 d D P C 2
C2S C 0.180(4) 0.600(3) 0.159(5) 0.123(18) Uiso 0.5 1 d . P D 1
H2S H 0.205521 0.652464 0.172732 0.147 Uiso 0.5 1 calc R P D 1
C3S C 0.158(5) 0.548(7) 0.2136(18) 0.15(3) Uiso 0.5 1 d G P D 1
H3S H 0.168217 0.565020 0.265084 0.183 Uiso 0.5 1 calc R P D 1
C4S C 0.120(5) 0.470(6) 0.193(5) 0.16(3) Uiso 0.5 1 d G P D 1
H4S H 0.105141 0.434841 0.230708 0.191 Uiso 0.5 1 calc R P D 1
C5S C 0.105(4) 0.445(2) 0.118(6) 0.127(19) Uiso 0.5 1 d G P D 1
H5S H 0.079368 0.392104 0.103980 0.153 Uiso 0.5 1 calc R P D 1
C6S C 0.127(4) 0.497(4) 0.063(2) 0.099(15) Uiso 0.5 1 d G P D 1
H6S H 0.116671 0.479547 0.011626 0.119 Uiso 0.5 1 calc R P D 1
C1S C 0.165(4) 0.574(3) 0.083(4) 0.102(16) Uiso 0.5 1 d G P D 1
C7S C 0.176(5) 0.620(4) 0.027(3) 0.17(3) Uiso 0.5 1 d . P D 1
H7SA H 0.202593 0.672770 0.047064 0.255 Uiso 0.5 1 calc R P D 1
H7SB H 0.226627 0.594736 0.001541 0.255 Uiso 0.5 1 calc R P D 1
H7SC H 0.107459 0.626162 -0.008871 0.255 Uiso 0.5 1 calc R P D 1
C3T C 0.174(5) 0.603(3) 0.123(5) 0.13(2) Uiso 0.5 1 d . P E 2
H3T H 0.194839 0.655081 0.109609 0.151 Uiso 0.5 1 calc R P E 2
C2T C 0.170(4) 0.588(3) 0.198(4) 0.127(19) Uiso 0.5 1 d G P E 2
H2T H 0.188055 0.628883 0.236005 0.153 Uiso 0.5 1 calc R P E 2
C1T C 0.139(4) 0.512(4) 0.2187(15) 0.085(13) Uiso 0.5 1 d G P E 2
C6T C 0.112(3) 0.4521(18) 0.164(4) 0.083(12) Uiso 0.5 1 d G P E 2
H6T H 0.090918 0.400401 0.177616 0.100 Uiso 0.5 1 calc R P E 2
C5T C 0.116(4) 0.468(5) 0.089(3) 0.101(14) Uiso 0.5 1 d G P E 2
H5T H 0.097702 0.426598 0.051220 0.121 Uiso 0.5 1 calc R P E 2
C4T C 0.147(5) 0.543(6) 0.069(2) 0.16(3) Uiso 0.5 1 d G P E 2
H4T H 0.149662 0.553937 0.017215 0.187 Uiso 0.5 1 calc R P E 2
C7T C 0.111(6) 0.500(4) 0.294(4) 0.18(3) Uiso 0.5 1 d . P E 2
H7TA H 0.134608 0.547031 0.326265 0.274 Uiso 0.5 1 calc R P E 2
H7TB H 0.034128 0.494196 0.285618 0.274 Uiso 0.5 1 calc R P E 2
H7TC H 0.146183 0.451531 0.317999 0.274 Uiso 0.5 1 calc R P E 2

loop_
_atom_site_aniso_label
_atom_site_aniso_U_11
_atom_site_aniso_U_22
_atom_site_aniso_U_33
_atom_site_aniso_U_23
_atom_site_aniso_U_13
_atom_site_aniso_U_12
Gd1 0.0712(8) 0.0871(11) 0.0619(6) -0.0033(6) 0.0223(5) -0.0086(7)
F1 0.106(10) 0.157(16) 0.115(10) 0.038(10) 0.032(8) -0.001(10)
F2 0.105(10) 0.146(13) 0.106(9) -0.018(9) 0.056(8) -0.003(8)
F3 0.076(9) 0.127(12) 0.100(8) -0.002(8) 0.021(7) 0.000(8)
F4 0.196(17) 0.093(13) 0.081(8) -0.015(7) 0.011(9) -0.017(10)
F5 0.125(12) 0.210(18) 0.079(8) -0.001(9) 0.017(8) -0.056(12)
F6 0.161(13) 0.145(15) 0.112(10) -0.046(10) 0.035(9) 0.027(12)
F7 0.133(12) 0.146(14) 0.147(12) -0.033(10) 0.083(10) -0.034(10)
F8 0.141(13) 0.129(13) 0.087(8) 0.004(8) 0.038(9) -0.017(10)
F9 0.141(12) 0.141(14) 0.113(10) -0.008(10) 0.050(9) -0.035(11)
O1 0.132(14) 0.055(11) 0.118(11) 0.018(9) 0.033(10) 0.004(10)
O2 0.130(13) 0.113(14) 0.105(11) 0.020(10) 0.046(10) -0.003(10)
O3 0.066(9) 0.104(13) 0.082(9) -0.016(8) 0.021(7) 0.011(8)
O4 0.018(5) 0.098(11) 0.074(7) -0.011(6) -0.002(5) -0.006(6)
O5 0.078(10) 0.104(14) 0.078(9) 0.008(9) 0.015(7) 0.000(9)
O6 0.068(9) 0.095(12) 0.072(8) -0.004(7) 0.016(7) 0.003(8)
O7 0.081(10) 0.103(11) 0.055(7) -0.014(7) 0.019(7) -0.008(8)
O8 0.097(11) 0.111(13) 0.041(6) -0.005(6) 0.006(6) -0.004(8)
N1 0.066(10) 0.060(12) 0.072(9) 0.004(8) 0.030(7) -0.018(8)
N2 0.073(11) 0.071(13) 0.082(11) -0.004(10) 0.024(9) -0.024(10)
C1 0.080(16) 0.09(2) 0.113(18) -0.008(15) 0.045(13) -0.004(13)
C2 0.080(15) 0.11(2) 0.081(14) -0.006(14) 0.012(12) 0.033(15)
C3 0.105(17) 0.072(17) 0.085(14) -0.004(13) 0.019(12) 0.011(13)
C4 0.059(12) 0.060(15) 0.067(11) -0.005(10) 0.001(9) 0.002(10)
C5 0.076(14) 0.049(15) 0.110(16) 0.020(12) 0.032(12) -0.001(11)
C6 0.055(12) 0.13(2) 0.079(13) 0.026(14) 0.026(10) 0.005(13)
C7 0.061(14) 0.086(19) 0.115(18) 0.024(14) 0.012(12) -0.010(12)
C8 0.075(14) 0.11(2) 0.059(11) -0.009(12) 0.007(10) 0.009(13)
C9 0.13(2) 0.11(2) 0.075(13) 0.002(14) 0.049(14) 0.012(18)
C10 0.057(12) 0.11(2) 0.069(12) -0.007(12) 0.002(9) -0.002(11)
C11 0.052(12) 0.12(2) 0.071(12) 0.022(13) 0.020(10) 0.032(13)
C12 0.072(13) 0.084(18) 0.071(12) 0.009(11) 0.019(10) -0.006(12)
C13 0.065(15) 0.10(2) 0.086(15) -0.005(14) 0.008(12) 0.016(13)
C14 0.075(15) 0.088(17) 0.074(13) 0.008(11) 0.031(11) 0.009(12)
C15 0.037(11) 0.16(3) 0.091(15) 0.007(14) 0.013(10) -0.019(12)
C16 0.092(16) 0.043(12) 0.058(10) -0.006(9) 0.004(10) 0.001(11)
C17 0.081(17) 0.043(17) 0.14(2) 0.002(14) 0.027(15) -0.022(13)
C18 0.11(2) 0.13(3) 0.081(15) -0.027(16) 0.028(15) -0.056(19)
C19 0.070(15) 0.13(2) 0.085(15) 0.006(15) 0.039(12) -0.006(15)
C20 0.089(16) 0.10(2) 0.088(14) 0.011(13) 0.022(12) -0.016(13)
C21 0.063(13) 0.064(17) 0.108(16) -0.017(13) 0.006(11) -0.003(12)
C22 0.088(17) 0.08(2) 0.107(17) -0.013(15) 0.030(14) -0.010(14)
C23 0.13(2) 0.11(2) 0.12(2) -0.013(17) 0.060(19) -0.021(17)
C24 0.085(18) 0.15(2) 0.067(13) 0.003(13) 0.015(12) -0.011(15)
C25 0.11(2) 0.14(3) 0.093(17) 0.003(15) 0.037(16) 0.015(16)
C26 0.095(17) 0.13(2) 0.084(14) 0.001(13) 0.047(13) 0.000(15)

loop_
_atom_type_symbol
_atom_type_description
_atom_type_scat_dispersion_real
_atom_type_scat_dispersion_imag
_atom_type_scat_source
C C 0.0181 0.0091 'International Tables Vol C Tables 4.2.6.8 and 6.1.1.4'
H H 0.0000 0.0000 'International Tables Vol C Tables 4.2.6.8 and 6.1.1.4'
F F 0.0727 0.0534 'International Tables Vol C Tables 4.2.6.8 and 6.1.1.4'
Gd Gd -8.8380 11.9157 'International Tables Vol C Tables 4.2.6.8 and 6.1.1.4'
N N 0.0311 0.0180 'International Tables Vol C Tables 4.2.6.8 and 6.1.1.4'
O O 0.0492 0.0322 'International Tables Vol C Tables 4.2.6.8 and 6.1.1.4'

loop_
_geom_angle_atom_site_label_1
_geom_angle_atom_site_label_2
_geom_angle_atom_site_label_3
_geom_angle
_geom_angle_site_symmetry_3
O3 Gd1 O1 62.7(5) 2_645
O3 Gd1 O4 72.4(4) .
O3 Gd1 O6 85.1(5) .
O3 Gd1 O7 141.0(5) .
O3 Gd1 O8 136.9(5) .
O3 Gd1 N1 74.7(4) .
O3 Gd1 N2 69.3(5) .
O4 Gd1 O1 66.3(4) 2_645
O4 Gd1 O6 132.1(4) .
O4 Gd1 O8 149.3(4) .
O4 Gd1 N1 73.0(4) .
O4 Gd1 N2 127.2(5) .
O5 Gd1 O1 64.7(5) 2_645
O5 Gd1 O3 127.4(5) .
O5 Gd1 O4 87.0(5) .
O5 Gd1 O6 73.9(5) .
O5 Gd1 O7 74.4(5) .
O5 Gd1 O8 79.8(5) .
O5 Gd1 N1 144.4(5) .
O5 Gd1 N2 145.6(5) .
O6 Gd1 O1 65.8(4) 2_645
O6 Gd1 O8 70.3(4) .
O6 Gd1 N1 140.9(4) .
O6 Gd1 N2 78.8(5) .
O7 Gd1 O1 125.8(4) 2_645
O7 Gd1 O4 77.9(4) .
O7 Gd1 O6 133.9(5) .
O7 Gd1 O8 71.9(4) .
O7 Gd1 N1 72.9(4) .
O7 Gd1 N2 112.7(5) .
O8 Gd1 O1 129.2(5) 2_645
O8 Gd1 N1 102.6(5) .
O8 Gd1 N2 71.5(5) .
N1 Gd1 O1 127.5(4) 2_645
N2 Gd1 O1 121.3(5) 2_645
N2 Gd1 N1 62.9(5) .
C5 O1 Gd1 172.5(15) 2_655
C14 O3 Gd1 135.2(12) .
C16 O4 Gd1 133.7(11) .
C19 O5 Gd1 133.8(13) .
C21 O6 Gd1 132.8(12) .
C24 O7 Gd1 135.3(13) .
C26 O8 Gd1 132.2(14) .
C1 N1 Gd1 122.5(14) .
C12 N1 Gd1 120.9(13) .
C12 N1 C1 114.6(18) .
C10 N2 Gd1 123.8(15) .
C10 N2 C11 115.5(18) .
C11 N2 Gd1 119.5(12) .
N1 C1 H1 117.6 .
N1 C1 C2 125(2) .
C2 C1 H1 117.6 .
C1 C2 H2 121.3 .
C3 C2 C1 117(2) .
C3 C2 H2 121.3 .
C2 C3 H3 119.4 .
C2 C3 C4 121(2) .
C4 C3 H3 119.4 .
C3 C4 C5 124(2) .
C3 C4 C12 116.2(19) .
C12 C4 C5 119.3(17) .
O1 C5 C4 121(2) .
O1 C5 C6 120.1(18) .
C4 C5 C6 118.9(19) .
O2 C6 C5 116(2) .
O2 C6 C7 125(2) .
C7 C6 C5 118.4(18) .
C8 C7 C6 116(2) .
C8 C7 C11 122(2) .
C11 C7 C6 122(2) .
C7 C8 H8 122.1 .
C7 C8 C9 116(2) .
C9 C8 H8 122.1 .
C8 C9 H9 121.9 .
C10 C9 C8 116(2) .
C10 C9 H9 121.9 .
N2 C10 C9 127(2) .
N2 C10 H10 116.3 .
C9 C10 H10 116.3 .
N2 C11 C7 123(2) .
N2 C11 C12 118.2(17) .
C7 C11 C12 119(2) .
N1 C12 C4 125.3(18) .
N1 C12 C11 112.8(19) .
C4 C12 C11 121.8(17) .
F1 C13 F2 105(2) .
F1 C13 C14 111.8(19) .
F2 C13 C14 113(2) .
F3 C13 F1 108(2) .
F3 C13 F2 106.0(17) .
F3 C13 C14 113(2) .
O3 C14 C13 111.9(19) .
O3 C14 C15 129.0(18) .
C15 C14 C13 119(2) .
C14 C15 H15 119.5 .
C14 C15 C16 121.0(19) .
C16 C15 H15 119.5 .
O4 C16 C15 128.4(17) .
O4 C16 C17 113.2(18) .
C15 C16 C17 118.2(19) .
F4 C17 C16 112.5(19) .
F5 C17 F4 106(2) .
F5 C17 F6 107(2) .
F5 C17 C16 115(2) .
F6 C17 F4 104(2) .
F6 C17 C16 111(2) .
F7 C18 F8 109(2) .
F7 C18 F9 105(2) .
F7 C18 C19 110(3) .
F8 C18 F9 107(3) .
F8 C18 C19 113(2) .
F9 C18 C19 112(2) .
O5 C19 C18 113(2) .
O5 C19 C20 128(2) .
C20 C19 C18 119(2) .
C19 C20 H20 119.2 .
C21 C20 C19 122(2) .
C21 C20 H20 119.2 .
O6 C21 C20 126(2) .
O6 C21 C22 114.9(19) .
C20 C21 C22 119(2) .
F10 C22 F11 108(2) .
F10 C22 F12 104(2) .
F10 C22 C21 112.3(19) .
F11 C22 F12 106(2) .
F11 C22 C21 111.2(17) .
F12 C22 C21 114.6(18) .
F10A C22 C21 108(2) .
F10A C22 F12A 103(3) .
F11A C22 C21 112(2) .
F11A C22 F10A 108(3) .
F11A C22 F12A 112(3) .
F12A C22 C21 113.8(19) .
F13 C23 F14 109.8(15) .
F13 C23 F15 103.4(14) .
F13 C23 C24 114.4(17) .
F14 C23 F15 105.7(14) .
F14 C23 C24 118.3(18) .
F15 C23 C24 103(2) .
F13A C23 C24 101(2) .
F14A C23 C24 118(2) .
F14A C23 F13A 103.5(15) .
F15A C23 C24 120.4(19) .
F15A C23 F13A 103.0(15) .
F15A C23 F14A 108.7(16) .
O7 C24 C23 116.1(18) .
O7 C24 C25 128(2) .
C25 C24 C23 116(2) .
C24 C25 H25 120.6 .
C26 C25 C24 119(3) .
C26 C25 H25 120.6 .
O8 C26 C25 133(3) .
O8 C26 C27 111.8(17) .
C25 C26 C27 116(2) .
F16 C27 C26 112.7(19) .
F17 C27 F16 105.2(15) .
F17 C27 F18 107.9(16) .
F17 C27 C26 116.6(18) .
F18 C27 F16 107.1(15) .
F18 C27 C26 107(2) .
F16A C27 C26 105(3) .
F17A C27 C26 114(2) .
F17A C27 F16A 106.0(17) .
F18A C27 C26 117.5(19) .
F18A C27 F16A 106.0(18) .
F18A C27 F17A 107.1(17) .
C3S C2S H2S 120.0 .
C3S C2S C1S 120.0 .
C1S C2S H2S 120.0 .
C2S C3S H3S 120.0 .
C4S C3S C2S 120.0 .
C4S C3S H3S 120.0 .
C3S C4S H4S 120.0 .
C3S C4S C5S 120.0 .
C5S C4S H4S 120.0 .
C4S C5S H5S 120.0 .
C6S C5S C4S 120.0 .
C6S C5S H5S 120.0 .
C5S C6S H6S 120.0 .
C5S C6S C1S 120.0 .
C1S C6S H6S 120.0 .
C6S C1S C2S 120.0 .
C7S C1S C2S 125(7) .
C7S C1S C6S 115(7) .
C1S C7S H7SA 109.5 .
C1S C7S H7SB 109.5 .
C1S C7S H7SC 109.5 .
H7SA C7S H7SB 109.5 .
H7SA C7S H7SC 109.5 .
H7SB C7S H7SC 109.5 .
C2T C3T H3T 120.0 .
C2T C3T C4T 120.0 .
C4T C3T H3T 120.0 .
C3T C2T H2T 120.0 .
C3T C2T C1T 120.0 .
C1T C2T H2T 120.0 .
C2T C1T C7T 120(6) .
C6T C1T C2T 120.0 .
C6T C1T C7T 118(6) .
C1T C6T H6T 120.0 .
C5T C6T C1T 120.0 .
C5T C6T H6T 120.0 .
C6T C5T H5T 120.0 .
C4T C5T C6T 120.0 .
C4T C5T H5T 120.0 .
C3T C4T H4T 120.0 .
C5T C4T C3T 120.0 .
C5T C4T H4T 120.0 .
C1T C7T H7TA 109.5 .
C1T C7T H7TB 109.5 .
C1T C7T H7TC 109.5 .
H7TA C7T H7TB 109.5 .
H7TA C7T H7TC 109.5 .
H7TB C7T H7TC 109.5 .

loop_
_geom_bond_atom_site_label_1
_geom_bond_atom_site_label_2
_geom_bond_distance
_geom_bond_site_symmetry_2
Gd1 O1 2.841(18) 2_645
Gd1 O3 2.351(14) .
Gd1 O4 2.370(11) .
Gd1 O5 2.316(16) .
Gd1 O6 2.373(14) .
Gd1 O7 2.352(12) .
Gd1 O8 2.423(14) .
Gd1 N1 2.580(15) .
Gd1 N2 2.529(16) .
F1 C13 1.34(3) .
F2 C13 1.37(3) .
F3 C13 1.34(2) .
F4 C17 1.33(2) .
F5 C17 1.28(2) .
F6 C17 1.32(2) .
F7 C18 1.31(3) .
F8 C18 1.31(3) .
F9 C18 1.35(3) .
F10 C22 1.322(14) .
F11 C22 1.324(14) .
F12 C22 1.325(14) .
F13 C23 1.307(14) .
F14 C23 1.310(14) .
F15 C23 1.360(14) .
F16 C27 1.324(15) .
F17 C27 1.318(14) .
F18 C27 1.319(14) .
O1 C5 1.26(2) .
O2 C6 1.22(2) .
O3 C14 1.26(2) .
O4 C16 1.26(2) .
O5 C19 1.28(3) .
O6 C21 1.29(2) .
O7 C24 1.30(3) .
O8 C26 1.24(2) .
N1 C1 1.35(3) .
N1 C12 1.32(2) .
N2 C10 1.32(2) .
N2 C11 1.33(3) .
C1 H1 0.9500 .
C1 C2 1.37(3) .
C2 H2 0.9500 .
C2 C3 1.36(3) .
C3 H3 0.9500 .
C3 C4 1.36(2) .
C4 C5 1.48(2) .
C4 C12 1.40(3) .
C5 C6 1.53(3) .
C6 C7 1.46(3) .
C7 C8 1.37(3) .
C7 C11 1.40(3) .
C8 H8 0.9500 .
C8 C9 1.44(3) .
C9 H9 0.9500 .
C9 C10 1.41(3) .
C10 H10 0.9500 .
C11 C12 1.53(3) .
C13 C14 1.50(3) .
C14 C15 1.33(3) .
C15 H15 0.9500 .
C15 C16 1.41(3) .
C16 C17 1.53(3) .
C18 C19 1.50(3) .
C19 C20 1.42(3) .
C20 H20 0.9500 .
C20 C21 1.40(3) .
C21 C22 1.51(3) .
C22 F10A 1.325(15) .
C22 F11A 1.318(15) .
C22 F12A 1.329(15) .
C23 C24 1.49(3) .
C23 F13A 1.366(15) .
C23 F14A 1.318(15) .
C23 F15A 1.304(14) .
C24 C25 1.40(3) .
C25 H25 0.9500 .
C25 C26 1.36(3) .
C26 C27 1.53(3) .
C27 F16A 1.330(16) .
C27 F17A 1.325(15) .
C27 F18A 1.312(15) .
C2S H2S 0.9500 .
C2S C3S 1.3900 .
C2S C1S 1.3900 .
C3S H3S 0.9500 .
C3S C4S 1.3900 .
C4S H4S 0.9500 .
C4S C5S 1.3900 .
C5S H5S 0.9500 .
C5S C6S 1.3900 .
C6S H6S 0.9500 .
C6S C1S 1.3900 .
C1S C7S 1.30(7) .
C7S H7SA 0.9800 .
C7S H7SB 0.9800 .
C7S H7SC 0.9800 .
C3T H3T 0.9500 .
C3T C2T 1.3900 .
C3T C4T 1.3900 .
C2T H2T 0.9500 .
C2T C1T 1.3900 .
C1T C6T 1.3900 .
C1T C7T 1.49(7) .
C6T H6T 0.9500 .
C6T C5T 1.3900 .
C5T H5T 0.9500 .
C5T C4T 1.3900 .
C4T H4T 0.9500 .
C7T H7TA 0.9800 .
C7T H7TB 0.9800 .
C7T H7TC 0.9800 .

loop_
_geom_torsion_atom_site_label_1
_geom_torsion_atom_site_label_2
_geom_torsion_atom_site_label_3
_geom_torsion_atom_site_label_4
_geom_torsion
Gd1 O3 C14 C13 -172.0(14)
Gd1 O3 C14 C15 3(4)
Gd1 O4 C16 C15 -2(3)
Gd1 O4 C16 C17 173.5(13)
Gd1 O5 C19 C18 -175.4(16)
Gd1 O5 C19 C20 12(4)
Gd1 O6 C21 C20 -16(3)
Gd1 O6 C21 C22 166.8(11)
Gd1 O7 C24 C23 171.0(13)
Gd1 O7 C24 C25 -10(4)
Gd1 O8 C26 C25 8(4)
Gd1 O8 C26 C27 -173.9(12)
Gd1 N1 C1 C2 163.4(17)
Gd1 N1 C12 C4 -158.8(15)
Gd1 N1 C12 C11 18(2)
Gd1 N2 C10 C9 -168.0(16)
Gd1 N2 C11 C7 164.6(14)
Gd1 N2 C11 C12 -20(2)
F1 C13 C14 O3 63(3)
F1 C13 C14 C15 -113(3)
F2 C13 C14 O3 -55(3)
F2 C13 C14 C15 129(2)
F3 C13 C14 O3 -174.9(19)
F3 C13 C14 C15 9(3)
F7 C18 C19 O5 54(3)
F7 C18 C19 C20 -133(2)
F8 C18 C19 O5 -69(3)
F8 C18 C19 C20 104(2)
F9 C18 C19 O5 170(2)
F9 C18 C19 C20 -17(4)
F13 C23 C24 O7 19(3)
F13 C23 C24 C25 -160(2)
F14 C23 C24 O7 150.6(19)
F14 C23 C24 C25 -29(3)
F15 C23 C24 O7 -93(2)
F15 C23 C24 C25 88(2)
O1 C5 C6 O2 -18(3)
O1 C5 C6 C7 167(2)
O2 C6 C7 C8 5(3)
O2 C6 C7 C11 -171.7(19)
O3 C14 C15 C16 3(4)
O4 C16 C17 F4 64(3)
O4 C16 C17 F5 -174.6(19)
O4 C16 C17 F6 -53(2)
O5 C19 C20 C21 3(4)
O6 C21 C22 F10 115(2)
O6 C21 C22 F11 -124(2)
O6 C21 C22 F12 -4(3)
O6 C21 C22 F10A 77(3)
O6 C21 C22 F11A -42(3)
O6 C21 C22 F12A -170(2)
O7 C24 C25 C26 -1(4)
O8 C26 C27 F16 -54(3)
O8 C26 C27 F17 -176.0(19)
O8 C26 C27 F18 63(2)
O8 C26 C27 F16A -101(3)
O8 C26 C27 F17A 143(3)
O8 C26 C27 F18A 17(3)
N1 C1 C2 C3 -4(3)
N2 C11 C12 N1 1(2)
N2 C11 C12 C4 177.9(18)
C1 N1 C12 C4 6(3)
C1 N1 C12 C11 -177.5(16)
C1 C2 C3 C4 4(3)
C2 C3 C4 C5 179.5(19)
C2 C3 C4 C12 0(3)
C3 C4 C5 O1 13(3)
C3 C4 C5 C6 -169.9(19)
C3 C4 C12 N1 -6(3)
C3 C4 C12 C11 177.9(18)
C4 C5 C6 O2 164.8(18)
C4 C5 C6 C7 -10(3)
C5 C4 C12 N1 175.3(17)
C5 C4 C12 C11 -1(3)
C5 C6 C7 C8 178.9(18)
C5 C6 C7 C11 3(3)
C6 C7 C8 C9 -178.1(19)
C6 C7 C11 N2 -179.0(19)
C6 C7 C11 C12 5(3)
C7 C8 C9 C10 -2(3)
C7 C11 C12 N1 176.8(17)
C7 C11 C12 C4 -6(3)
C8 C7 C11 N2 5(3)
C8 C7 C11 C12 -170.8(19)
C8 C9 C10 N2 3(3)
C10 N2 C11 C7 -4(3)
C10 N2 C11 C12 172.0(16)
C11 N2 C10 C9 0(3)
C11 C7 C8 C9 -2(3)
C12 N1 C1 C2 -1(3)
C12 C4 C5 O1 -168(2)
C12 C4 C5 C6 9(3)
C13 C14 C15 C16 177(2)
C14 C15 C16 O4 -3(4)
C14 C15 C16 C17 -178(2)
C15 C16 C17 F4 -120(2)
C15 C16 C17 F5 2(3)
C15 C16 C17 F6 124(2)
C18 C19 C20 C21 -169(2)
C19 C20 C21 O6 -1(4)
C19 C20 C21 C22 176(2)
C20 C21 C22 F10 -63(3)
C20 C21 C22 F11 58(3)
C20 C21 C22 F12 179(2)
C20 C21 C22 F10A -101(3)
C20 C21 C22 F11A 141(3)
C20 C21 C22 F12A 13(3)
C23 C24 C25 C26 178(2)
C24 C25 C26 O8 2(5)
C24 C25 C26 C27 -176(2)
C25 C26 C27 F16 124(2)
C25 C26 C27 F17 2(3)
C25 C26 C27 F18 -119(2)
C25 C26 C27 F16A 77(3)
C25 C26 C27 F17A -39(3)
C25 C26 C27 F18A -165(2)
F13A C23 C24 O7 85(2)
F13A C23 C24 C25 -94(3)
F14A C23 C24 O7 -163(2)
F14A C23 C24 C25 17(3)
F15A C23 C24 O7 -27(3)
F15A C23 C24 C25 154(2)
C2S C3S C4S C5S 0.0
C3S C2S C1S C6S 0.0
C3S C2S C1S C7S 175(6)
C3S C4S C5S C6S 0.0
C4S C5S C6S C1S 0.0
C5S C6S C1S C2S 0.0
C5S C6S C1S C7S -176(5)
C1S C2S C3S C4S 0.0
C3T C2T C1T C6T 0.0
C3T C2T C1T C7T -166(5)
C2T C3T C4T C5T 0.0
C2T C1T C6T C5T 0.0
C1T C6T C5T C4T 0.0
C6T C5T C4T C3T 0.0
C4T C3T C2T C1T 0.0
C7T C1T C6T C5T 167(5)
